data_1559225
loop_
_publ_author_name
'Bengtsson, Lars A.'
'Oskarsson, Ake'

_publ_section_title
;
 Intermolecular Effects on the Geometry of [PtCl4]2-. X-Ray Diffraction
 Studies of Aqueous H2PtCl4 and Crystalline (NH4)2PtCl4
;
_journal_name_full 'Acta Chemica Scandinavica'
_journal_page_first 707
_journal_page_last 711
_journal_paper_doi 10.3891/acta.chem.scand.46-0707
_journal_volume 46
_journal_year 1992
_chemical_formula_moiety 'Cl4 Pt, 2(H4 N)'
_chemical_formula_sum 'Cl4 H8 N2 Pt'
_chemical_formula_weight 372.98
_chemical_name_common
;
(NH4)2PtCl4
;
_space_group_IT_number 123
_space_group_name_Hall '-P 4 2'
_space_group_name_H-M_alt 'P 4/m m m'
_symmetry_cell_setting tetragonal
_symmetry_Int_Tables_number 123
_symmetry_space_group_name_Hall '-P 4 2'
_symmetry_space_group_name_H-M 'P 4/m m m'
_cell_angle_alpha 90.
_cell_angle_beta 90.
_cell_angle_gamma 90.
_cell_formula_units_Z 1
_cell_length_a 7.1525(9)
_cell_length_b 7.1525(9)
_cell_length_c 4.2979(5)
_cell_volume 219.87(5)
_diffrn_ambient_temperature 293
_diffrn_radiation_probe x-ray
_diffrn_radiation_type MoK\a
_diffrn_radiation_wavelength 0.71069
_exptl_absorpt_coefficient_mu 17.26
_exptl_crystal_density_diffrn 2.817
_exptl_crystal_F_000 168
_refine_ls_number_reflns 750
_refine_ls_R_factor_gt 0.0275
_refine_ls_wR_factor_gt 0.0368
_cod_data_source_file Acta-Chem-Scand-1992-46-707.cif
_cod_data_source_block 1
_cod_original_cell_volume 219.88(5)
_cod_original_formula_sum 'H8 Cl4 N2 Pt'
_cod_database_code 1559225

loop_
_space_group_symop_id
_space_group_symop_operation_xyz
1 x,y,z
2 -y,x,z
3 -x,-y,z
4 y,-x,z
5 x,-y,-z
6 y,x,-z
7 -x,y,-z
8 -y,-x,-z
9 -x,-y,-z
10 y,-x,-z
11 x,y,-z
12 -y,x,-z
13 -x,y,z
14 -y,-x,z
15 x,-y,z
16 y,x,z

loop_
_atom_site_label
_atom_site_type_symbol
_atom_site_thermal_displace_type
_atom_site_fract_x
_atom_site_fract_y
_atom_site_fract_z
_atom_site_occupancy
_atom_site_U_iso_or_equiv
_atom_site_calc_flag
_atom_site_refinement_flags
_atom_site_disorder_assembly
_atom_site_disorder_group
Pt Pt Uiso 0.00000 0.00000 0.00000 1.000 0.0210(1) . . . .
Cl Cl Uiso 0.22789(12) 0.22789(12) 0.00000 1.000 0.0315(3) . . . .
N N Uiso 0.00000 0.50000 0.50000 1.000 0.034(2) . . . .
H H Uiso 0.071(11) 0.442(12) 0.369(16) 0.500 0.05(4) . . . .

loop_
_atom_type_symbol
_atom_type_description
_atom_type_scat_dispersion_real
_atom_type_scat_dispersion_imag
_atom_type_scat_source
Cl Cl 0.1484 0.1585 ' International Tables Vol C Tables 4.2.6.8 and 6.1.1.4'
H H 0.0000 0.0000 ' International Tables Vol C Tables 4.2.6.8 and 6.1.1.4'
N N 0.0061 0.0033 ' International Tables Vol C Tables 4.2.6.8 and 6.1.1.4'
Pt Pt -1.7033 8.3905 ' International Tables Vol C Tables 4.2.6.8 and 6.1.1.4'

loop_
_geom_angle_atom_site_label_1
_geom_angle_atom_site_label_2
_geom_angle_atom_site_label_3
_geom_angle
_geom_angle_site_symmetry_1
_geom_angle_site_symmetry_2
_geom_angle_site_symmetry_3
_geom_angle_publ_flag
Cl Pt Cl 90.00(3) . . 2_555 yes
Cl Pt Cl 180.00 . . 3_555 yes
Cl Pt Cl 90.00(3) . . 4_555 yes
Cl Pt Cl 90.00(3) 2_555 . 3_555 yes
Cl Pt Cl 180.00 2_555 . 4_555 yes
Cl Pt Cl 90.00(3) 3_555 . 4_555 yes
H N H 99(7) . . 3_565 no
H N H 108(7) . . 5_566 no
H N H 123(8) . . 7_556 no
H N H 180.00 . . 9_566 no
H N H 81(7) . . 11_556 no
H N H 72(7) . . 13_555 no
H N H 57(8) . . 15_565 no
H N H 123(8) 3_565 . 5_566 no
H N H 108(8) 3_565 . 7_556 no
H N H 81(7) 3_565 . 9_566 no
H N H 180.00 3_565 . 11_556 no
H N H 57(8) 3_565 . 13_555 no
H N H 72(7) 3_565 . 15_565 no
H N H 99(7) 5_566 . 7_556 no
H N H 72(7) 5_566 . 9_566 no
H N H 57(8) 5_566 . 11_556 no
H N H 180.00 5_566 . 13_555 no
H N H 81(7) 5_566 . 15_565 no
H N H 57(8) 7_556 . 9_566 no
H N H 72(7) 7_556 . 11_556 no
H N H 81(7) 7_556 . 13_555 no
H N H 180.00 7_556 . 15_565 no
H N H 99(7) 9_566 . 11_556 no
H N H 108(8) 9_566 . 13_555 no
H N H 123(8) 9_566 . 15_565 no
H N H 123(8) 11_556 . 13_555 no
H N H 108(7) 11_556 . 15_565 no
H N H 99(7) 13_555 . 15_565 no

loop_
_geom_bond_atom_site_label_1
_geom_bond_atom_site_label_2
_geom_bond_distance
_geom_bond_site_symmetry_1
_geom_bond_site_symmetry_2
_geom_bond_publ_flag
Pt Cl 2.3051(9) . . yes
Pt Cl 2.3051(9) . 2_555 yes
Pt Cl 2.3051(9) . 3_555 yes
Pt Cl 2.3051(9) . 4_555 yes
N H 0.86(8) . . no
N H 0.86(8) . 3_565 no
N H 0.86(8) . 5_566 no
N H 0.86(7) . 7_556 no
N H 0.86(8) . 9_566 no
N H 0.86(8) . 11_556 no
N H 0.86(7) . 13_555 no
N H 0.86(8) . 15_565 no

loop_
_geom_hbond_atom_site_label_D
_geom_hbond_atom_site_label_H
_geom_hbond_atom_site_label_A
_geom_hbond_distance_DH
_geom_hbond_distance_HA
_geom_hbond_distance_DA
_geom_hbond_angle_DHA
_geom_hbond_site_symmetry_A
_geom_hbond_publ_flag
N H Cl 0.86(8) 2.47(8) 3.3261(8) 169(8) . yes
